data_1560335
loop_
_publ_author_name
'Hamchaoui, Farida'
'Alonzo, V\'eronique'
'Marlart, Isabelle'
'Auguste, Sandy'
'Galven, Cyrille'
'Rebbah, Houria'
'Le Fur, Eric'

_publ_section_title
;
 Hydrothermal synthesis, structural and thermal characterizations of three
 open-framework gallium phosphites
;
_journal_name_full 'Journal of Solid State Chemistry'
_journal_page_first 8
_journal_page_last 12
_journal_paper_doi 10.1016/j.jssc.2017.07.030
_journal_volume 255
_journal_year 2017
_chemical_formula_sum 'Ga H2 K O6 P2'
_chemical_formula_weight 268.78
_space_group_crystal_system hexagonal
_space_group_IT_number 186
_space_group_name_Hall 'P 6c -2c'
_space_group_name_H-M_alt 'P 63 m c'
_atom_sites_solution_hydrogens difmap
_cell_angle_alpha 90
_cell_angle_beta 90
_cell_angle_gamma 120
_cell_formula_units_Z 2
_cell_length_a 5.2567(2)
_cell_length_b 5.2567(2)
_cell_length_c 12.2582(3)
_cell_measurement_reflns_used 7302
_cell_measurement_temperature 293(2)
_cell_measurement_theta_max 42.11
_cell_measurement_theta_min 2.91
_cell_volume 293.348(17)
_computing_structure_refinement 'SHELXL-2014/6 (Sheldrick, 2014)'
_diffrn_ambient_temperature 293(2)
_diffrn_measured_fraction_theta_full 0.992
_diffrn_measured_fraction_theta_max 0.993
_diffrn_measurement_device_type '95mm CCD camera on \k-goniostat'
_diffrn_measurement_method 'CCD rotation images, thick slices'
_diffrn_radiation_monochromator graphite
_diffrn_radiation_source 'fine-focus sealed tube'
_diffrn_radiation_type MoK\a
_diffrn_radiation_wavelength 0.71069
_diffrn_reflns_av_R_equivalents 0.0405
_diffrn_reflns_av_unetI/netI 0.0314
_diffrn_reflns_Laue_measured_fraction_full 0.992
_diffrn_reflns_Laue_measured_fraction_max 0.993
_diffrn_reflns_limit_h_max 9
_diffrn_reflns_limit_h_min -8
_diffrn_reflns_limit_k_max 9
_diffrn_reflns_limit_k_min -9
_diffrn_reflns_limit_l_max 15
_diffrn_reflns_limit_l_min -22
_diffrn_reflns_number 6120
_diffrn_reflns_point_group_measured_fraction_full 0.943
_diffrn_reflns_point_group_measured_fraction_max 0.889
_diffrn_reflns_theta_full 25.240
_diffrn_reflns_theta_max 41.878
_diffrn_reflns_theta_min 4.477
_exptl_absorpt_coefficient_mu 5.908
_exptl_absorpt_correction_T_max 0.865
_exptl_absorpt_correction_T_min 0.561
_exptl_absorpt_correction_type empirical
_exptl_absorpt_process_details '(SADABS; Sheldrick, 2002)'
_exptl_crystal_colour colorless
_exptl_crystal_density_diffrn 3.043
_exptl_crystal_description block
_exptl_crystal_F_000 260
_exptl_crystal_size_max 0.12
_exptl_crystal_size_mid 0.08
_exptl_crystal_size_min 0.03
_refine_diff_density_max 0.338
_refine_diff_density_min -0.788
_refine_diff_density_rms 0.135
_refine_ls_abs_structure_details
;
 Flack x determined using 256 quotients [(I+)-(I-)]/[(I+)+(I-)]
 (Parsons, Flack and Wagner, Acta Cryst. B69 (2013) 249-259).
;
_refine_ls_abs_structure_Flack 0.064(9)
_refine_ls_extinction_coef .
_refine_ls_extinction_method none
_refine_ls_goodness_of_fit_ref 0.800
_refine_ls_hydrogen_treatment refxyz
_refine_ls_matrix_type full
_refine_ls_number_parameters 27
_refine_ls_number_reflns 745
_refine_ls_number_restraints 1
_refine_ls_restrained_S_all 0.799
_refine_ls_R_factor_all 0.0324
_refine_ls_R_factor_gt 0.0230
_refine_ls_shift/su_max 0.000
_refine_ls_shift/su_mean 0.000
_refine_ls_structure_factor_coef Fsqd
_refine_ls_weighting_details 'w=1/[\s^2^(Fo^2^)+(0.0241P)^2^+0.6653P] where P=(Fo^2^+2Fc^2^)/3'
_refine_ls_weighting_scheme calc
_refine_ls_wR_factor_gt 0.0490
_refine_ls_wR_factor_ref 0.0522
_reflns_Friedel_coverage 0.733
_reflns_Friedel_fraction_full 0.888
_reflns_Friedel_fraction_max 0.778
_reflns_number_gt 644
_reflns_number_total 745
_reflns_threshold_expression 'I > 2\s(I)'
_cod_data_source_file KGa.cif
_cod_data_source_block 1
_cod_original_cell_volume 293.35(2)
_cod_database_code 1560335
_shelx_space_group_comment
;
The symmetry employed for this shelxl refinement is uniquely defined
by the following loop, which should always be used as a source of
symmetry information in preference to the above space-group names.
They are only intended as comments.
;
_shelxl_version_number 2014/6

loop_
_space_group_symop_operation_xyz
'x, y, z'
'-x, -y, z+1/2'
'-y, x-y, z'
'-x+y, -x, z'
'x-y, x, z+1/2'
'y, -x+y, z+1/2'
'-x+y, y, z'
'x, x-y, z'
'-y, -x, z'
'y, x, z+1/2'
'-x, -x+y, z+1/2'
'x-y, -y, z+1/2'

loop_
_atom_site_label
_atom_site_type_symbol
_atom_site_fract_x
_atom_site_fract_y
_atom_site_fract_z
_atom_site_U_iso_or_equiv
_atom_site_adp_type
_atom_site_occupancy
_atom_site_site_symmetry_order
_atom_site_calc_flag
_atom_site_refinement_flags_posn
_atom_site_refinement_flags_adp
_atom_site_refinement_flags_occupancy
_atom_site_disorder_assembly
_atom_site_disorder_group
K1 K -0.6667 -0.3333 -0.44386(10) 0.0184(3) Uani 1 6 d S T P . .
Ga Ga -1.3333 -0.6667 -0.64783(5) 0.00888(10) Uani 1 6 d S T P . .
P1 P -1.0000 0.0000 -0.59374(12) 0.0085(2) Uani 1 6 d S T P . .
H1 H -1.0000 0.0000 -0.716(8) 0.010 Uiso 1 6 d S U P . .
P2 P -0.6667 -0.3333 -0.77606(9) 0.0076(2) Uani 1 6 d S T P . .
H2 H -0.6667 -0.3333 -0.875(8) 0.009 Uiso 1 6 d S U P . .
O1 O -1.1590(2) 0.1590(2) -0.55294(18) 0.0138(4) Uani 1 2 d S T P . .
O2 O -0.9883(6) -0.4941(3) -0.7444(2) 0.0164(4) Uani 1 2 d S T P . .

loop_
_atom_site_aniso_label
_atom_site_aniso_U_11
_atom_site_aniso_U_22
_atom_site_aniso_U_33
_atom_site_aniso_U_23
_atom_site_aniso_U_13
_atom_site_aniso_U_12
K1 0.0187(3) 0.0187(3) 0.0177(6) 0.000 0.000 0.00936(16)
Ga 0.00651(12) 0.00651(12) 0.0136(2) 0.000 0.000 0.00326(6)
P1 0.0065(3) 0.0065(3) 0.0123(6) 0.000 0.000 0.00326(14)
P2 0.0064(3) 0.0064(3) 0.0101(5) 0.000 0.000 0.00318(13)
O1 0.0166(8) 0.0166(8) 0.0144(9) 0.0005(4) -0.0005(4) 0.0131(8)
O2 0.0081(9) 0.0148(7) 0.0242(10) 0.0021(5) 0.0043(10) 0.0041(4)

loop_
_atom_type_symbol
_atom_type_description
_atom_type_scat_dispersion_real
_atom_type_scat_dispersion_imag
_atom_type_scat_source
O O 0.0106 0.0060 'International Tables Vol C Tables 4.2.6.8 and 6.1.1.4'
P P 0.1023 0.0942 'International Tables Vol C Tables 4.2.6.8 and 6.1.1.4'
K K 0.2009 0.2494 'International Tables Vol C Tables 4.2.6.8 and 6.1.1.4'
Ga Ga 0.2307 1.6083 'International Tables Vol C Tables 4.2.6.8 and 6.1.1.4'
H H 0.0000 0.0000 'International Tables Vol C Tables 4.2.6.8 and 6.1.1.4'

loop_
_geom_angle_atom_site_label_1
_geom_angle_atom_site_label_2
_geom_angle_atom_site_label_3
_geom_angle
_geom_angle_site_symmetry_1
_geom_angle_site_symmetry_3
O2 K1 O2 55.83(9) 5_565 2_345
O2 K1 O2 55.83(8) 5_565 6_545
O2 K1 O2 55.83(8) 2_345 6_545
O2 K1 O1 111.63(4) 5_565 3_465
O2 K1 O1 88.32(6) 2_345 3_465
O2 K1 O1 143.60(6) 6_545 3_465
O2 K1 O1 88.32(6) 5_565 4_345
O2 K1 O1 111.63(4) 2_345 4_345
O2 K1 O1 143.60(6) 6_545 4_345
O1 K1 O1 50.31(9) 3_465 4_345
O2 K1 O1 143.60(6) 5_565 1_545
O2 K1 O1 88.32(6) 2_345 1_545
O2 K1 O1 111.63(4) 6_545 1_545
O1 K1 O1 55.55(9) 3_465 1_545
O1 K1 O1 101.06(5) 4_345 1_545
O2 K1 O1 88.32(6) 5_565 1_655
O2 K1 O1 143.60(6) 2_345 1_655
O2 K1 O1 111.63(4) 6_545 1_655
O1 K1 O1 101.06(5) 3_465 1_655
O1 K1 O1 55.55(9) 4_345 1_655
O1 K1 O1 126.01(9) 1_545 1_655
O2 K1 O1 143.60(6) 5_565 4_335
O2 K1 O1 111.63(4) 2_345 4_335
O2 K1 O1 88.31(6) 6_545 4_335
O1 K1 O1 101.06(5) 3_465 4_335
O1 K1 O1 126.01(9) 4_345 4_335
O1 K1 O1 50.31(9) 1_545 4_335
O1 K1 O1 101.06(5) 1_655 4_335
O2 K1 O1 111.63(4) 5_565 3_565
O2 K1 O1 143.60(6) 2_345 3_565
O2 K1 O1 88.31(6) 6_545 3_565
O1 K1 O1 126.01(9) 3_465 3_565
O1 K1 O1 101.06(5) 4_345 3_565
O1 K1 O1 101.06(5) 1_545 3_565
O1 K1 O1 50.31(9) 1_655 3_565
O1 K1 O1 55.55(9) 4_335 3_565
O2 K1 P1 101.80(4) 5_565 .
O2 K1 P1 101.80(4) 2_345 .
O2 K1 P1 153.91(6) 6_545 .
O1 K1 P1 25.18(4) 3_465 .
O1 K1 P1 25.18(4) 4_345 .
O1 K1 P1 77.61(5) 1_545 .
O1 K1 P1 77.61(5) 1_655 .
O1 K1 P1 114.54(5) 4_335 .
O1 K1 P1 114.54(5) 3_565 .
O2 K1 P1 153.91(6) 5_565 1_545
O2 K1 P1 101.80(4) 2_345 1_545
O2 K1 P1 101.80(4) 6_545 1_545
O1 K1 P1 77.61(5) 3_465 1_545
O1 K1 P1 114.54(5) 4_345 1_545
O1 K1 P1 25.18(4) 1_545 1_545
O1 K1 P1 114.54(5) 1_655 1_545
O1 K1 P1 25.18(4) 4_335 1_545
O1 K1 P1 77.61(5) 3_565 1_545
P1 K1 P1 95.61(3) . 1_545
O2 K1 P1 101.80(4) 5_565 1_655
O2 K1 P1 153.91(6) 2_345 1_655
O2 K1 P1 101.80(4) 6_545 1_655
O1 K1 P1 114.54(5) 3_465 1_655
O1 K1 P1 77.61(5) 4_345 1_655
O1 K1 P1 114.54(5) 1_545 1_655
O1 K1 P1 25.18(4) 1_655 1_655
O1 K1 P1 77.61(5) 4_335 1_655
O1 K1 P1 25.18(4) 3_565 1_655
P1 K1 P1 95.61(3) . 1_655
P1 K1 P1 95.61(3) 1_545 1_655
O2 Ga O2 87.51(12) . 4_335
O2 Ga O2 87.51(12) . 3_355
O2 Ga O2 87.51(12) 4_335 3_355
O2 Ga O1 91.94(6) . 3_465
O2 Ga O1 179.23(12) 4_335 3_465
O2 Ga O1 91.94(6) 3_355 3_465
O2 Ga O1 179.23(13) . 4_235
O2 Ga O1 91.94(6) 4_335 4_235
O2 Ga O1 91.94(6) 3_355 4_235
O1 Ga O1 88.61(10) 3_465 4_235
O2 Ga O1 91.94(6) . 1_545
O2 Ga O1 91.94(6) 4_335 1_545
O2 Ga O1 179.23(12) 3_355 1_545
O1 Ga O1 88.61(10) 3_465 1_545
O1 Ga O1 88.61(10) 4_235 1_545
O2 Ga K1 52.99(8) . 2_344
O2 Ga K1 52.99(8) 4_335 2_344
O2 Ga K1 52.99(8) 3_355 2_344
O1 Ga K1 126.24(7) 3_465 2_344
O1 Ga K1 126.24(7) 4_235 2_344
O1 Ga K1 126.24(7) 1_545 2_344
O2 Ga K1 133.70(3) . 1_455
O2 Ga K1 133.70(3) 4_335 1_455
O2 Ga K1 76.49(8) 3_355 1_455
O1 Ga K1 46.60(3) 3_465 1_455
O1 Ga K1 46.60(3) 4_235 1_455
O1 Ga K1 104.28(7) 1_545 1_455
K1 Ga K1 129.482(15) 2_344 1_455
O2 Ga K1 133.70(3) . 1_445
O2 Ga K1 76.49(8) 4_335 1_445
O2 Ga K1 133.70(3) 3_355 1_445
O1 Ga K1 104.28(7) 3_465 1_445
O1 Ga K1 46.60(3) 4_235 1_445
O1 Ga K1 46.60(3) 1_545 1_445
K1 Ga K1 129.483(15) 2_344 1_445
K1 Ga K1 83.89(2) 1_455 1_445
O2 Ga K1 76.49(8) . .
O2 Ga K1 133.70(3) 4_335 .
O2 Ga K1 133.70(3) 3_355 .
O1 Ga K1 46.59(3) 3_465 .
O1 Ga K1 104.28(7) 4_235 .
O1 Ga K1 46.60(3) 1_545 .
K1 Ga K1 129.483(15) 2_344 .
K1 Ga K1 83.89(2) 1_455 .
K1 Ga K1 83.89(2) 1_445 .
O1 P1 O1 109.88(10) . 4_345
O1 P1 O1 109.88(10) . 3_465
O1 P1 O1 109.88(10) 4_345 3_465
O1 P1 K1 55.01(4) . 1_565
O1 P1 K1 55.01(4) 4_345 1_565
O1 P1 K1 129.75(11) 3_465 1_565
O1 P1 K1 55.01(4) . 1_455
O1 P1 K1 129.75(11) 4_345 1_455
O1 P1 K1 55.01(4) 3_465 1_455
K1 P1 K1 95.61(3) 1_565 1_455
O1 P1 K1 129.75(11) . .
O1 P1 K1 55.01(4) 4_345 .
O1 P1 K1 55.01(4) 3_465 .
K1 P1 K1 95.61(3) 1_565 .
K1 P1 K1 95.61(3) 1_455 .
O2 P2 O2 113.68(10) 4_445 3_455
O2 P2 O2 113.68(9) 4_445 .
O2 P2 O2 113.68(10) 3_455 .
O2 P2 K1 122.94(6) 4_445 2_444
O2 P2 K1 48.96(11) 3_455 2_444
O2 P2 K1 122.94(6) . 2_444
O2 P2 K1 122.94(6) 4_445 2_344
O2 P2 K1 122.94(6) 3_455 2_344
O2 P2 K1 48.96(11) . 2_344
K1 P2 K1 91.60(3) 2_444 2_344
O2 P2 K1 48.96(11) 4_445 2_454
O2 P2 K1 122.94(6) 3_455 2_454
O2 P2 K1 122.94(6) . 2_454
K1 P2 K1 91.60(3) 2_444 2_454
K1 P2 K1 91.59(3) 2_344 2_454
P1 O1 Ga 124.70(14) . 1_565
P1 O1 K1 99.81(6) . 1_565
Ga O1 K1 104.41(5) 1_565 1_565
P1 O1 K1 99.81(6) . 1_455
Ga O1 K1 104.41(5) 1_565 1_455
K1 O1 K1 126.01(9) 1_565 1_455
P2 O2 Ga 157.82(19) . .
P2 O2 K1 107.89(14) . 2_344
Ga O2 K1 94.29(10) . 2_344

loop_
_geom_bond_atom_site_label_1
_geom_bond_atom_site_label_2
_geom_bond_distance
_geom_bond_site_symmetry_2
K1 O2 2.906(3) 5_565
K1 O2 2.906(3) 2_345
K1 O2 2.906(3) 6_545
K1 O1 2.9497(12) 3_465
K1 O1 2.9497(11) 4_345
K1 O1 2.9497(12) 1_545
K1 O1 2.9497(12) 1_655
K1 O1 2.9497(12) 4_335
K1 O1 2.9497(12) 3_565
K1 P1 3.5477(10) .
K1 P1 3.5477(10) 1_545
K1 P1 3.5477(10) 1_655
Ga O2 1.967(3) .
Ga O2 1.967(3) 4_335
Ga O2 1.967(3) 3_355
Ga O1 1.968(2) 3_465
Ga O1 1.968(2) 4_235
Ga O1 1.968(2) 1_545
Ga K1 3.6288(13) 2_344
Ga K1 3.9322(8) 1_455
Ga K1 3.9322(8) 1_445
P1 O1 1.532(2) .
P1 O1 1.532(2) 4_345
P1 O1 1.532(2) 3_465
P1 K1 3.5477(10) 1_565
P1 K1 3.5477(10) 1_455
P2 O2 1.515(3) 4_445
P2 O2 1.515(3) 3_455
P2 O2 1.515(3) .
P2 K1 3.6664(9) 2_444
P2 K1 3.6664(10) 2_344
P2 K1 3.6664(10) 2_454
O1 Ga 1.968(2) 1_565
O1 K1 2.9497(12) 1_565
O1 K1 2.9497(12) 1_455
O2 K1 2.906(3) 2_344
